data_7023556
loop_
_publ_author_name
'Chi, Yan-Hui'
'Shi, Jing-Min'
'Li, Hong-Nan'
'Wei, Wei'
'Cottrill, Ethan'
'Pan, Ning'
'Chen, Hu'
'Liang, Yuan'
'Yu, Li'
'Zhang, Yi-Quan'
'Hou, Chao'

_publ_section_title
;
 \p-\p Stacking, spin density and magnetic coupling strength.
;
_journal_issue 44
_journal_name_full 'Dalton transactions (Cambridge, England : 2003)'
_journal_page_first 15559
_journal_page_last 15569
_journal_paper_doi 10.1039/c3dt51476e
_journal_volume 42
_journal_year 2013
_chemical_formula_moiety 'C12 H9 Cl Cu N2 O2'
_chemical_formula_sum 'C12 H9 Cl Cu N2 O2'
_chemical_formula_weight 312.20
_chemical_name_systematic
; 
 ? 
;
_space_group_IT_number 2
_symmetry_cell_setting triclinic
_symmetry_space_group_name_Hall '-P 1'
_symmetry_space_group_name_H-M 'P -1'
_atom_sites_solution_hydrogens geom
_atom_sites_solution_primary direct
_atom_sites_solution_secondary difmap
_audit_creation_method SHELXL-97
_cell_angle_alpha 82.766(2)
_cell_angle_beta 82.656(3)
_cell_angle_gamma 74.840(2)
_cell_formula_units_Z 6
_cell_length_a 9.9668(17)
_cell_length_b 11.5475(19)
_cell_length_c 15.479(2)
_cell_measurement_reflns_used 2430
_cell_measurement_temperature 291(2)
_cell_measurement_theta_max 25.08
_cell_measurement_theta_min 2.39
_cell_volume 1697.4(5)
_computing_cell_refinement SMART
_computing_data_collection 'SMART (Bruker, 2000)'
_computing_data_reduction 'SAINT (Bruker, 2000)'
_computing_molecular_graphics SHELXTL
_computing_publication_material SHELXTL
_computing_structure_refinement SHELXTL
_computing_structure_solution 'SHELXTL (Bruker, 2000)'
_diffrn_ambient_temperature 291(2)
_diffrn_measured_fraction_theta_full 0.975
_diffrn_measured_fraction_theta_max 0.975
_diffrn_measurement_device_type 'Bruker Smart Apex CCD'
_diffrn_measurement_method 'phi and omega scans'
_diffrn_radiation_monochromator graphite
_diffrn_radiation_source 'sealed tube'
_diffrn_radiation_type MoK\a
_diffrn_radiation_wavelength 0.71073
_diffrn_reflns_av_R_equivalents 0.0258
_diffrn_reflns_av_sigmaI/netI 0.0473
_diffrn_reflns_limit_h_max 12
_diffrn_reflns_limit_h_min -11
_diffrn_reflns_limit_k_max 14
_diffrn_reflns_limit_k_min -6
_diffrn_reflns_limit_l_max 18
_diffrn_reflns_limit_l_min -19
_diffrn_reflns_number 9268
_diffrn_reflns_theta_full 26.00
_diffrn_reflns_theta_max 26.00
_diffrn_reflns_theta_min 1.33
_exptl_absorpt_coefficient_mu 2.158
_exptl_absorpt_correction_T_max 0.6481
_exptl_absorpt_correction_T_min 0.5832
_exptl_absorpt_correction_type multi-scan
_exptl_absorpt_process_details 'SADABS; Bruker, 2000'
_exptl_crystal_colour purple
_exptl_crystal_density_diffrn 1.832
_exptl_crystal_density_method 'not measured'
_exptl_crystal_description prism
_exptl_crystal_F_000 942
_exptl_crystal_size_max 0.28
_exptl_crystal_size_mid 0.24
_exptl_crystal_size_min 0.22
_refine_diff_density_max 0.673
_refine_diff_density_min -0.908
_refine_diff_density_rms 0.105
_refine_ls_extinction_method none
_refine_ls_goodness_of_fit_ref 1.036
_refine_ls_hydrogen_treatment constr
_refine_ls_matrix_type full
_refine_ls_number_parameters 475
_refine_ls_number_reflns 6513
_refine_ls_number_restraints 0
_refine_ls_restrained_S_all 1.036
_refine_ls_R_factor_all 0.0729
_refine_ls_R_factor_gt 0.0561
_refine_ls_shift/su_max 0.000
_refine_ls_shift/su_mean 0.000
_refine_ls_structure_factor_coef Fsqd
_refine_ls_weighting_details 'calc w=1/[\s^2^(Fo^2^)+(0.0800P)^2^+1.9900P] where P=(Fo^2^+2Fc^2^)/3'
_refine_ls_weighting_scheme calc
_refine_ls_wR_factor_gt 0.1355
_refine_ls_wR_factor_ref 0.1417
_reflns_number_gt 4819
_reflns_number_total 6513
_reflns_threshold_expression >2sigma(I)
_cod_data_source_file c3dt51476e.txt
_cod_data_source_block 90930cm
_cod_depositor_comments
;
The following automatic conversions were performed:

'_symmetry_cell_setting' value 'Triclinic' changed to 'triclinic'
according to /home/saulius/struct/CIF-dictionaries/cif_core.dic
dictionary named 'cif_core.dic' version 2.4.2 from 2011-04-26.

Automatic conversion script
Id: cif_fix_values 1891 2012-01-12 08:04:46Z andrius 
;
_cod_original_sg_symbol_H-M 'P-1   '
_cod_database_code 7023556

loop_
_symmetry_equiv_pos_as_xyz
'x, y, z'
'-x, -y, -z'

loop_
_atom_site_label
_atom_site_type_symbol
_atom_site_fract_x
_atom_site_fract_y
_atom_site_fract_z
_atom_site_U_iso_or_equiv
_atom_site_adp_type
_atom_site_occupancy
_atom_site_symmetry_multiplicity
_atom_site_calc_flag
_atom_site_refinement_flags
C1 C 0.8213(6) -0.1580(5) 0.1596(4) 0.0417(12) Uani 1 1 d .
C2 C 0.6806(7) -0.1365(6) 0.1334(4) 0.0523(15) Uani 1 1 d .
H2 H 0.6341 -0.1977 0.1458 0.063 Uiso 1 1 calc R
C3 C 0.6159(5) -0.0307(6) 0.0916(4) 0.0430(13) Uani 1 1 d .
H3 H 0.5234 -0.0158 0.0798 0.052 Uiso 1 1 calc R
C4 C 0.6941(5) 0.0575(5) 0.0663(3) 0.0387(12) Uani 1 1 d .
C5 C 0.6386(7) 0.1676(6) 0.0173(4) 0.0535(16) Uani 1 1 d .
H5 H 0.5479 0.1835 0.0019 0.064 Uiso 1 1 calc R
C6 C 0.7140(6) 0.2512(5) -0.0083(4) 0.0478(14) Uani 1 1 d .
H6 H 0.6766 0.3215 -0.0426 0.057 Uiso 1 1 calc R
C7 C 0.8525(6) 0.2291(5) 0.0186(4) 0.0437(12) Uani 1 1 d .
C8 C 0.9346(7) 0.3135(5) -0.0004(4) 0.0481(14) Uani 1 1 d .
H8 H 0.9006 0.3886 -0.0301 0.058 Uiso 1 1 calc R
C9 C 1.0705(7) 0.2797(6) 0.0273(4) 0.0536(15) Uani 1 1 d .
H9 H 1.1300 0.3305 0.0116 0.064 Uiso 1 1 calc R
C10 C 1.1148(6) 0.1738(5) 0.0767(3) 0.0416(12) Uani 1 1 d .
H10 H 1.2029 0.1565 0.0964 0.050 Uiso 1 1 calc R
C11 C 0.9088(5) 0.1201(4) 0.0684(3) 0.0295(9) Uani 1 1 d .
C12 C 0.8280(5) 0.0377(5) 0.0917(3) 0.0323(10) Uani 1 1 d .
C13 C 0.9608(5) 0.2689(4) 0.2774(3) 0.0292(10) Uani 1 1 d .
C14 C 1.0038(6) 0.1569(5) 0.3283(4) 0.0424(12) Uani 1 1 d .
H14 H 1.0896 0.1374 0.3512 0.051 Uiso 1 1 calc R
C15 C 0.9236(6) 0.0798(4) 0.3435(3) 0.0409(12) Uani 1 1 d .
H15 H 0.9565 0.0053 0.3743 0.049 Uiso 1 1 calc R
C16 C 0.7881(3) 0.1086(2) 0.3139(2) 0.0333(10) Uani 1 1 d G
C17 C 0.6959(4) 0.0349(2) 0.3318(2) 0.0450(13) Uani 1 1 d G
H17 H 0.7218 -0.0394 0.3643 0.054 Uiso 1 1 calc R
C18 C 0.5648(3) 0.0722(3) 0.3010(2) 0.0474(14) Uani 1 1 d G
H18 H 0.5030 0.0229 0.3130 0.057 Uiso 1 1 calc R
C19 C 0.5259(2) 0.1833(3) 0.2524(2) 0.0328(10) Uani 1 1 d G
C23 C 0.6182(3) 0.2570(2) 0.23453(18) 0.0272(9) Uani 1 1 d G
C24 C 0.7493(3) 0.2197(2) 0.26526(19) 0.0230(8) Uani 1 1 d G
C20 C 0.3922(6) 0.2299(6) 0.2220(3) 0.0428(13) Uani 1 1 d .
H20 H 0.3247 0.1863 0.2362 0.051 Uiso 1 1 calc R
C21 C 0.3609(6) 0.3390(6) 0.1716(4) 0.0471(14) Uani 1 1 d .
H21 H 0.2749 0.3679 0.1491 0.057 Uiso 1 1 calc R
C22 C 0.4641(5) 0.4056(5) 0.1553(3) 0.0373(11) Uani 1 1 d .
H22 H 0.4429 0.4800 0.1225 0.045 Uiso 1 1 calc R
C25 C 0.3958(5) 0.5770(4) 0.3211(3) 0.0337(10) Uani 1 1 d .
C26 C 0.4842(6) 0.6597(5) 0.2982(3) 0.0382(11) Uani 1 1 d .
H26 H 0.4529 0.7303 0.2625 0.046 Uiso 1 1 calc R
C27 C 0.6101(5) 0.6369(4) 0.3275(3) 0.0356(11) Uani 1 1 d .
H27 H 0.6657 0.6908 0.3111 0.043 Uiso 1 1 calc R
C28 C 0.6595(5) 0.5303(4) 0.3836(3) 0.0300(10) Uani 1 1 d .
C29 C 0.7925(5) 0.4989(5) 0.4174(4) 0.0433(12) Uani 1 1 d .
H29 H 0.8504 0.5514 0.4046 0.052 Uiso 1 1 calc R
C30 C 0.8354(5) 0.3949(5) 0.4675(4) 0.0450(13) Uani 1 1 d .
H30 H 0.9226 0.3759 0.4886 0.054 Uiso 1 1 calc R
C31 C 0.7492(5) 0.3149(5) 0.4880(4) 0.0401(12) Uani 1 1 d .
C32 C 0.7831(6) 0.2011(6) 0.5416(4) 0.0502(15) Uani 1 1 d .
H32 H 0.8661 0.1784 0.5679 0.060 Uiso 1 1 calc R
C33 C 0.6995(7) 0.1307(5) 0.5534(4) 0.0490(15) Uani 1 1 d .
H33 H 0.7256 0.0567 0.5863 0.059 Uiso 1 1 calc R
C34 C 0.5693(6) 0.1627(4) 0.5179(4) 0.0433(12) Uani 1 1 d .
H34 H 0.5129 0.1087 0.5259 0.052 Uiso 1 1 calc R
C35 C 0.6179(5) 0.3416(4) 0.4547(3) 0.0263(9) Uani 1 1 d .
C36 C 0.5726(5) 0.4536(4) 0.4030(3) 0.0274(9) Uani 1 1 d .
Cl1 Cl 1.28424(15) -0.05110(15) 0.20044(11) 0.0543(4) Uani 1 1 d .
Cl2 Cl 0.64999(15) 0.58406(13) 0.06402(10) 0.0485(3) Uani 1 1 d .
Cl3 Cl 0.24896(18) 0.19398(15) 0.47640(12) 0.0624(5) Uani 1 1 d .
Cu1 Cu 1.07623(7) -0.06299(6) 0.17058(5) 0.03953(18) Uani 1 1 d .
Cu2 Cu 0.74468(6) 0.44464(5) 0.16722(4) 0.02683(15) Uani 1 1 d .
Cu3 Cu 0.34726(6) 0.34307(5) 0.42098(4) 0.03034(16) Uani 1 1 d .
N1 N 0.8876(4) -0.0690(4) 0.1371(3) 0.0326(9) Uani 1 1 d .
N2 N 1.0379(4) 0.0925(4) 0.0986(3) 0.0348(9) Uani 1 1 d .
N3 N 0.8340(4) 0.2994(3) 0.2456(2) 0.0289(8) Uani 1 1 d .
N4 N 0.5886(4) 0.3673(3) 0.1843(2) 0.0278(8) Uani 1 1 d .
N5 N 0.4428(4) 0.4748(3) 0.3735(2) 0.0273(8) Uani 1 1 d .
N6 N 0.5265(4) 0.2710(4) 0.4726(3) 0.0328(9) Uani 1 1 d .
O1 O 0.8792(4) -0.2576(3) 0.2060(3) 0.0579(12) Uani 1 1 d .
H1X H 0.9538 -0.2499 0.2232 0.069 Uiso 1 1 d R
O2 O 1.0821(5) -0.2022(4) 0.2527(3) 0.0650(13) Uani 1 1 d .
H2X H 1.1616 -0.2521 0.2539 0.078 Uiso 1 1 d R
O3 O 1.0387(3) 0.3436(3) 0.2587(2) 0.0397(8) Uani 1 1 d .
H3X H 0.9963 0.4053 0.2278 0.048 Uiso 1 1 d R
O4 O 0.9015(4) 0.5157(3) 0.1654(3) 0.0434(9) Uani 1 1 d .
H4X H 0.8706 0.5905 0.1713 0.052 Uiso 1 1 d R
O5 O 0.2786(4) 0.6012(3) 0.2944(3) 0.0467(10) Uani 1 1 d .
H5X H 0.2344 0.5505 0.3196 0.056 Uiso 1 1 d R
O6 O 0.1782(4) 0.4276(3) 0.3723(3) 0.0419(9) Uani 1 1 d .
H6X H 0.1564 0.3826 0.3398 0.050 Uiso 1 1 d R

loop_
_atom_site_aniso_label
_atom_site_aniso_U_11
_atom_site_aniso_U_22
_atom_site_aniso_U_33
_atom_site_aniso_U_23
_atom_site_aniso_U_13
_atom_site_aniso_U_12
C1 0.046(3) 0.043(3) 0.044(3) -0.012(2) -0.006(2) -0.021(2)
C2 0.053(3) 0.057(4) 0.054(3) 0.002(3) -0.014(3) -0.026(3)
C3 0.031(2) 0.062(4) 0.044(3) -0.012(3) -0.009(2) -0.019(2)
C4 0.036(3) 0.044(3) 0.039(3) -0.016(2) -0.009(2) -0.006(2)
C5 0.054(3) 0.052(4) 0.049(3) -0.001(3) -0.026(3) 0.006(3)
C6 0.055(3) 0.042(3) 0.039(3) 0.006(2) -0.013(3) 0.000(3)
C7 0.056(3) 0.031(3) 0.040(3) 0.001(2) -0.010(2) -0.005(2)
C8 0.074(4) 0.029(3) 0.039(3) 0.006(2) -0.002(3) -0.015(3)
C9 0.063(4) 0.053(4) 0.047(3) -0.001(3) 0.002(3) -0.023(3)
C10 0.045(3) 0.042(3) 0.040(3) -0.003(2) 0.001(2) -0.018(2)
C11 0.037(2) 0.024(2) 0.025(2) -0.0089(18) 0.0015(18) -0.0029(18)
C12 0.032(2) 0.038(3) 0.028(2) -0.014(2) -0.0029(19) -0.006(2)
C13 0.027(2) 0.039(3) 0.021(2) -0.0076(19) -0.0030(17) -0.006(2)
C14 0.035(3) 0.038(3) 0.048(3) 0.004(2) -0.003(2) -0.002(2)
C15 0.054(3) 0.024(2) 0.040(3) 0.001(2) -0.013(2) 0.003(2)
C16 0.049(3) 0.020(2) 0.029(2) -0.0028(18) -0.005(2) -0.004(2)
C17 0.071(4) 0.028(3) 0.036(3) 0.004(2) 0.001(3) -0.019(3)
C18 0.067(4) 0.039(3) 0.046(3) 0.005(2) -0.005(3) -0.035(3)
C19 0.035(2) 0.047(3) 0.024(2) -0.013(2) 0.0091(18) -0.024(2)
C23 0.028(2) 0.025(2) 0.026(2) 0.0006(18) 0.0039(17) -0.0084(18)
C24 0.026(2) 0.022(2) 0.022(2) -0.0057(16) -0.0015(16) -0.0059(16)
C20 0.041(3) 0.061(4) 0.037(3) -0.004(3) 0.002(2) -0.035(3)
C21 0.041(3) 0.072(4) 0.039(3) -0.005(3) -0.011(2) -0.030(3)
C22 0.030(2) 0.041(3) 0.042(3) -0.001(2) -0.009(2) -0.009(2)
C25 0.033(2) 0.025(2) 0.041(3) 0.005(2) -0.007(2) -0.0060(19)
C26 0.046(3) 0.032(3) 0.035(3) 0.002(2) 0.001(2) -0.013(2)
C27 0.042(3) 0.030(2) 0.040(3) -0.002(2) -0.004(2) -0.018(2)
C28 0.026(2) 0.027(2) 0.038(3) -0.0071(19) -0.0006(19) -0.0075(18)
C29 0.031(3) 0.050(3) 0.051(3) -0.012(3) -0.008(2) -0.008(2)
C30 0.027(2) 0.056(3) 0.053(3) -0.019(3) -0.009(2) -0.003(2)
C31 0.030(2) 0.035(3) 0.048(3) -0.014(2) -0.007(2) 0.010(2)
C32 0.051(3) 0.051(3) 0.044(3) 0.002(3) -0.026(3) 0.000(3)
C33 0.061(4) 0.032(3) 0.040(3) 0.000(2) -0.014(3) 0.016(3)
C34 0.064(4) 0.019(2) 0.046(3) 0.003(2) -0.014(3) -0.007(2)
C35 0.032(2) 0.021(2) 0.023(2) -0.0033(17) -0.0023(17) -0.0018(18)
C36 0.029(2) 0.030(2) 0.023(2) -0.0051(18) -0.0055(17) -0.0032(18)
Cl1 0.0398(7) 0.0558(9) 0.0735(10) -0.0042(7) -0.0156(7) -0.0190(6)
Cl2 0.0453(7) 0.0441(7) 0.0545(8) 0.0216(6) -0.0148(6) -0.0160(6)
Cl3 0.0704(10) 0.0529(9) 0.0748(11) 0.0258(8) -0.0302(8) -0.0388(8)
Cu1 0.0367(3) 0.0346(3) 0.0486(4) 0.0024(3) -0.0100(3) -0.0114(3)
Cu2 0.0286(3) 0.0261(3) 0.0292(3) 0.0021(2) -0.0073(2) -0.0131(2)
Cu3 0.0357(3) 0.0268(3) 0.0311(3) 0.0003(2) -0.0092(2) -0.0108(2)
N1 0.037(2) 0.029(2) 0.036(2) -0.0113(17) -0.0015(17) -0.0134(17)
N2 0.034(2) 0.034(2) 0.037(2) -0.0066(18) 0.0005(17) -0.0102(17)
N3 0.032(2) 0.030(2) 0.0267(19) -0.0019(16) -0.0010(15) -0.0123(16)
N4 0.0309(19) 0.0270(19) 0.0291(19) 0.0011(16) -0.0095(15) -0.0123(16)
N5 0.0324(19) 0.0260(19) 0.0252(18) -0.0005(15) -0.0089(15) -0.0084(16)
N6 0.037(2) 0.029(2) 0.029(2) 0.0001(16) -0.0052(17) -0.0043(17)
O1 0.048(2) 0.0251(19) 0.101(4) 0.000(2) 0.003(2) -0.0175(17)
O2 0.057(3) 0.055(3) 0.083(3) 0.031(2) -0.028(2) -0.022(2)
O3 0.0266(16) 0.042(2) 0.054(2) -0.0011(17) -0.0135(15) -0.0117(15)
O4 0.0374(19) 0.035(2) 0.064(2) 0.0018(18) -0.0098(17) -0.0206(16)
O5 0.044(2) 0.036(2) 0.062(3) 0.0127(18) -0.0279(19) -0.0105(17)
O6 0.043(2) 0.037(2) 0.052(2) 0.0014(17) -0.0182(17) -0.0175(16)

loop_
_atom_type_symbol
_atom_type_description
_atom_type_scat_dispersion_real
_atom_type_scat_dispersion_imag
_atom_type_scat_source
C C 0.0033 0.0016 'International Tables Vol C Tables 4.2.6.8 and 6.1.1.4'
H H 0.0000 0.0000 'International Tables Vol C Tables 4.2.6.8 and 6.1.1.4'
N N 0.0061 0.0033 'International Tables Vol C Tables 4.2.6.8 and 6.1.1.4'
O O 0.0106 0.0060 'International Tables Vol C Tables 4.2.6.8 and 6.1.1.4'
Cl Cl 0.1484 0.1585 'International Tables Vol C Tables 4.2.6.8 and 6.1.1.4'
Cu Cu 0.3201 1.2651 'International Tables Vol C Tables 4.2.6.8 and 6.1.1.4'

loop_
_geom_angle_atom_site_label_1
_geom_angle_atom_site_label_2
_geom_angle_atom_site_label_3
_geom_angle
O1 C1 N1 121.1(5)
O1 C1 C2 121.6(5)
N1 C1 C2 117.2(5)
C3 C2 C1 122.1(5)
C3 C2 H2 118.9
C1 C2 H2 118.9
C2 C3 C4 117.7(5)
C2 C3 H3 121.1
C4 C3 H3 121.1
C12 C4 C5 118.0(5)
C12 C4 C3 120.1(5)
C5 C4 C3 121.9(5)
C6 C5 C4 122.0(5)
C6 C5 H5 119.0
C4 C5 H5 119.0
C5 C6 C7 119.2(5)
C5 C6 H6 120.4
C7 C6 H6 120.4
C8 C7 C11 117.5(5)
C8 C7 C6 123.0(5)
C11 C7 C6 119.4(5)
C7 C8 C9 117.6(5)
C7 C8 H8 121.2
C9 C8 H8 121.2
C10 C9 C8 120.6(6)
C10 C9 H9 119.7
C8 C9 H9 119.7
N2 C10 C9 123.4(5)
N2 C10 H10 118.3
C9 C10 H10 118.3
N2 C11 C12 117.5(4)
N2 C11 C7 123.6(5)
C12 C11 C7 118.8(5)
N1 C12 C11 117.4(4)
N1 C12 C4 120.1(5)
C11 C12 C4 122.5(5)
O3 C13 N3 117.8(4)
O3 C13 C14 122.4(4)
N3 C13 C14 119.8(4)
C15 C14 C13 121.0(5)
C15 C14 H14 119.5
C13 C14 H14 119.5
C14 C15 C16 121.5(4)
C14 C15 H15 119.2
C16 C15 H15 119.2
C17 C16 C24 120.0
C17 C16 C15 124.4(3)
C24 C16 C15 115.6(3)
C18 C17 C16 120.0
C18 C17 H17 120.0
C16 C17 H17 120.0
C17 C18 C19 120.0
C17 C18 H18 120.0
C19 C18 H18 120.0
C23 C19 C18 120.0
C23 C19 C20 116.6(3)
C18 C19 C20 123.3(3)
N4 C23 C19 123.3(2)
N4 C23 C24 116.7(2)
C19 C23 C24 120.0
N3 C24 C23 116.3(2)
N3 C24 C16 123.7(2)
C23 C24 C16 120.0
C21 C20 C19 120.8(4)
C21 C20 H20 119.6
C19 C20 H20 119.6
C20 C21 C22 117.8(5)
C20 C21 H21 121.1
C22 C21 H21 121.1
N4 C22 C21 123.4(5)
N4 C22 H22 118.3
C21 C22 H22 118.3
O5 C25 N5 121.3(4)
O5 C25 C26 120.2(4)
N5 C25 C26 118.6(4)
C27 C26 C25 121.4(5)
C27 C26 H26 119.3
C25 C26 H26 119.3
C26 C27 C28 120.4(5)
C26 C27 H27 119.8
C28 C27 H27 119.8
C36 C28 C27 116.3(4)
C36 C28 C29 119.7(5)
C27 C28 C29 124.0(5)
C30 C29 C28 121.3(5)
C30 C29 H29 119.4
C28 C29 H29 119.4
C29 C30 C31 120.2(5)
C29 C30 H30 119.9
C31 C30 H30 119.9
C30 C31 C35 120.3(5)
C30 C31 C32 125.4(5)
C35 C31 C32 114.3(5)
C33 C32 C31 120.8(5)
C33 C32 H32 119.6
C31 C32 H32 119.6
C32 C33 C34 122.0(5)
C32 C33 H33 119.0
C34 C33 H33 119.0
N6 C34 C33 120.3(5)
N6 C34 H34 119.8
C33 C34 H34 119.8
N6 C35 C31 124.4(4)
N6 C35 C36 116.7(4)
C31 C35 C36 118.8(4)
C28 C36 N5 124.4(4)
C28 C36 C35 119.7(4)
N5 C36 C35 115.9(4)
O2 Cu1 N2 169.6(2)
O2 Cu1 N1 91.22(18)
N2 Cu1 N1 83.09(17)
O2 Cu1 Cl1 91.52(14)
N2 Cu1 Cl1 94.37(13)
N1 Cu1 Cl1 177.01(13)
O4 Cu2 N4 173.02(16)
O4 Cu2 N3 92.10(16)
N4 Cu2 N3 82.67(15)
O4 Cu2 Cl2 91.84(12)
N4 Cu2 Cl2 94.04(12)
N3 Cu2 Cl2 170.57(12)
O6 Cu3 N6 174.30(16)
O6 Cu3 N5 92.40(15)
N6 Cu3 N5 82.66(16)
O6 Cu3 Cl3 89.85(12)
N6 Cu3 Cl3 95.08(13)
N5 Cu3 Cl3 177.73(12)
C1 N1 C12 122.6(4)
C1 N1 Cu1 127.6(4)
C12 N1 Cu1 109.7(3)
C10 N2 C11 117.0(4)
C10 N2 Cu1 131.0(4)
C11 N2 Cu1 111.9(3)
C13 N3 C24 118.3(4)
C13 N3 Cu2 130.3(3)
C24 N3 Cu2 111.3(2)
C22 N4 C23 117.9(4)
C22 N4 Cu2 129.3(3)
C23 N4 Cu2 112.9(2)
C25 N5 C36 118.9(4)
C25 N5 Cu3 129.5(3)
C36 N5 Cu3 111.6(3)
C34 N6 C35 117.8(4)
C34 N6 Cu3 129.2(4)
C35 N6 Cu3 113.0(3)
C1 O1 H1X 109.1
Cu1 O2 H2X 115.1
C13 O3 H3X 109.5
Cu2 O4 H4X 109.0
C25 O5 H5X 109.1
Cu3 O6 H6X 109.0

loop_
_geom_bond_atom_site_label_1
_geom_bond_atom_site_label_2
_geom_bond_distance
C1 O1 1.313(7)
C1 N1 1.350(7)
C1 C2 1.459(8)
C2 C3 1.350(9)
C2 H2 0.9300
C3 C4 1.427(8)
C3 H3 0.9300
C4 C12 1.392(7)
C4 C5 1.412(8)
C5 C6 1.364(9)
C5 H5 0.9300
C6 C7 1.442(8)
C6 H6 0.9300
C7 C8 1.410(8)
C7 C11 1.412(7)
C8 C9 1.415(9)
C8 H8 0.9300
C9 C10 1.357(8)
C9 H9 0.9300
C10 N2 1.347(7)
C10 H10 0.9300
C11 N2 1.370(6)
C11 C12 1.387(7)
C12 N1 1.368(7)
C13 O3 1.289(6)
C13 N3 1.358(6)
C13 C14 1.420(7)
C14 C15 1.327(8)
C14 H14 0.9300
C15 C16 1.424(6)
C15 H15 0.9300
C16 C17 1.3900
C16 C24 1.3900
C17 C18 1.3900
C17 H17 0.9300
C18 C19 1.3900
C18 H18 0.9300
C19 C23 1.3900
C19 C20 1.418(6)
C23 N4 1.388(4)
C23 C24 1.3900
C24 N3 1.387(4)
C20 C21 1.379(9)
C20 H20 0.9300
C21 C22 1.418(7)
C21 H21 0.9300
C22 N4 1.320(6)
C22 H22 0.9300
C25 O5 1.240(6)
C25 N5 1.356(6)
C25 C26 1.445(7)
C26 C27 1.338(7)
C26 H26 0.9300
C27 C28 1.426(7)
C27 H27 0.9300
C28 C36 1.376(7)
C28 C29 1.428(7)
C29 C30 1.345(8)
C29 H29 0.9300
C30 C31 1.401(8)
C30 H30 0.9300
C31 C35 1.413(7)
C31 C32 1.447(8)
C32 C33 1.291(9)
C32 H32 0.9300
C33 C34 1.416(8)
C33 H33 0.9300
C34 N6 1.347(6)
C34 H34 0.9300
C35 N6 1.355(6)
C35 C36 1.429(6)
C36 N5 1.379(6)
Cl1 Cu1 2.2227(15)
Cl2 Cu2 2.2310(14)
Cl3 Cu3 2.2260(15)
Cu1 O2 1.913(4)
Cu1 N2 1.964(4)
Cu1 N1 2.033(4)
Cu2 O4 1.941(3)
Cu2 N4 1.962(4)
Cu2 N3 2.015(4)
Cu3 O6 1.908(4)
Cu3 N6 1.986(4)
Cu3 N5 2.014(4)
O1 H1X 0.8500
O2 H2X 0.8500
O3 H3X 0.8500
O4 H4X 0.8500
O5 H5X 0.8500
O6 H6X 0.8500

loop_
_geom_hbond_atom_site_label_D
_geom_hbond_atom_site_label_H
_geom_hbond_atom_site_label_A
_geom_hbond_distance_DH
_geom_hbond_distance_HA
_geom_hbond_distance_DA
_geom_hbond_angle_DHA
_geom_hbond_site_symmetry_A
O1 H1X O2 0.85 1.65 2.487(6) 167 .
O2 H2X O5 0.85 1.87 2.652(6) 152 1_645
O3 H3X O4 0.85 1.66 2.503(5) 173 .
O4 H4X O1 0.85 1.92 2.715(5) 154 1_565
O5 H5X O6 0.85 1.73 2.570(5) 168 .
O6 H6X O3 0.85 1.99 2.780(5) 155 1_455

loop_
_geom_torsion_atom_site_label_1
_geom_torsion_atom_site_label_2
_geom_torsion_atom_site_label_3
_geom_torsion_atom_site_label_4
_geom_torsion
O1 C1 C2 C3 174.7(6)
N1 C1 C2 C3 -2.7(9)
C1 C2 C3 C4 5.6(9)
C2 C3 C4 C12 -5.8(8)
C2 C3 C4 C5 175.6(6)
C12 C4 C5 C6 2.6(9)
C3 C4 C5 C6 -178.9(6)
C4 C5 C6 C7 -2.6(9)
C5 C6 C7 C8 -176.2(6)
C5 C6 C7 C11 1.9(8)
C11 C7 C8 C9 3.7(8)
C6 C7 C8 C9 -178.2(5)
C7 C8 C9 C10 -5.3(9)
C8 C9 C10 N2 3.4(9)
C8 C7 C11 N2 -0.2(8)
C6 C7 C11 N2 -178.4(5)
C8 C7 C11 C12 177.0(5)
C6 C7 C11 C12 -1.2(7)
N2 C11 C12 N1 -5.0(6)
C7 C11 C12 N1 177.6(4)
N2 C11 C12 C4 178.6(4)
C7 C11 C12 C4 1.2(7)
C5 C4 C12 N1 -178.1(5)
C3 C4 C12 N1 3.3(7)
C5 C4 C12 C11 -1.8(7)
C3 C4 C12 C11 179.6(5)
O3 C13 C14 C15 -177.3(5)
N3 C13 C14 C15 1.8(8)
C13 C14 C15 C16 -3.5(8)
C14 C15 C16 C17 -176.3(4)
C14 C15 C16 C24 2.6(6)
C24 C16 C17 C18 0.0
C15 C16 C17 C18 178.9(4)
C16 C17 C18 C19 0.0
C17 C18 C19 C23 0.0
C17 C18 C19 C20 -177.2(4)
C18 C19 C23 N4 178.0(3)
C20 C19 C23 N4 -4.5(4)
C18 C19 C23 C24 0.0
C20 C19 C23 C24 177.4(4)
N4 C23 C24 N3 2.8(3)
C19 C23 C24 N3 -179.0(3)
N4 C23 C24 C16 -178.2(3)
C19 C23 C24 C16 0.0
C17 C16 C24 N3 179.0(3)
C15 C16 C24 N3 0.0(4)
C17 C16 C24 C23 0.0
C15 C16 C24 C23 -179.0(3)
C23 C19 C20 C21 4.8(6)
C18 C19 C20 C21 -177.9(4)
C19 C20 C21 C22 -3.3(8)
C20 C21 C22 N4 1.4(9)
O5 C25 C26 C27 178.8(5)
N5 C25 C26 C27 0.3(8)
C25 C26 C27 C28 -1.1(8)
C26 C27 C28 C36 1.5(7)
C26 C27 C28 C29 179.8(5)
C36 C28 C29 C30 0.7(8)
C27 C28 C29 C30 -177.5(5)
C28 C29 C30 C31 -0.4(8)
C29 C30 C31 C35 1.4(8)
C29 C30 C31 C32 -179.5(6)
C30 C31 C32 C33 -176.7(6)
C35 C31 C32 C33 2.5(8)
C31 C32 C33 C34 -2.5(9)
C32 C33 C34 N6 -2.3(9)
C30 C31 C35 N6 -178.5(5)
C32 C31 C35 N6 2.2(7)
C30 C31 C35 C36 -2.5(7)
C32 C31 C35 C36 178.2(4)
C27 C28 C36 N5 -1.3(7)
C29 C28 C36 N5 -179.7(4)
C27 C28 C36 C35 176.4(4)
C29 C28 C36 C35 -1.9(7)
N6 C35 C36 C28 179.1(4)
C31 C35 C36 C28 2.8(7)
N6 C35 C36 N5 -2.9(6)
C31 C35 C36 N5 -179.2(4)
O1 C1 N1 C12 -177.5(5)
C2 C1 N1 C12 -0.1(8)
O1 C1 N1 Cu1 -2.5(8)
C2 C1 N1 Cu1 174.9(4)
C11 C12 N1 C1 -176.8(5)
C4 C12 N1 C1 -0.3(7)
C11 C12 N1 Cu1 7.4(5)
C4 C12 N1 Cu1 -176.1(4)
O2 Cu1 N1 C1 -10.1(5)
N2 Cu1 N1 C1 178.7(4)
O2 Cu1 N1 C12 165.4(3)
N2 Cu1 N1 C12 -5.8(3)
C9 C10 N2 C11 0.3(8)
C9 C10 N2 Cu1 -178.3(4)
C12 C11 N2 C10 -179.1(4)
C7 C11 N2 C10 -1.9(7)
C12 C11 N2 Cu1 -0.3(5)
C7 C11 N2 Cu1 177.0(4)
O2 Cu1 N2 C10 124.6(10)
N1 Cu1 N2 C10 -178.0(5)
Cl1 Cu1 N2 C10 0.4(5)
O2 Cu1 N2 C11 -54.0(12)
N1 Cu1 N2 C11 3.4(3)
Cl1 Cu1 N2 C11 -178.2(3)
O3 C13 N3 C24 179.9(4)
C14 C13 N3 C24 0.8(6)
O3 C13 N3 Cu2 2.6(6)
C14 C13 N3 Cu2 -176.5(4)
C23 C24 N3 C13 177.3(3)
C16 C24 N3 C13 -1.7(5)
C23 C24 N3 Cu2 -4.9(3)
C16 C24 N3 Cu2 176.11(18)
O4 Cu2 N3 C13 -3.1(4)
N4 Cu2 N3 C13 -178.4(4)
O4 Cu2 N3 C24 179.5(3)
N4 Cu2 N3 C24 4.1(3)
C21 C22 N4 C23 -1.1(7)
C21 C22 N4 Cu2 179.0(4)
C19 C23 N4 C22 2.8(5)
C24 C23 N4 C22 -179.1(3)
C19 C23 N4 Cu2 -177.25(17)
C24 C23 N4 Cu2 0.8(3)
N3 Cu2 N4 C22 177.2(5)
Cl2 Cu2 N4 C22 -11.6(4)
N3 Cu2 N4 C23 -2.7(3)
Cl2 Cu2 N4 C23 168.4(3)
O5 C25 N5 C36 -178.5(5)
C26 C25 N5 C36 0.0(7)
O5 C25 N5 Cu3 -0.4(8)
C26 C25 N5 Cu3 178.1(3)
C28 C36 N5 C25 0.6(7)
C35 C36 N5 C25 -177.3(4)
C28 C36 N5 Cu3 -177.8(4)
C35 C36 N5 Cu3 4.3(5)
O6 Cu3 N5 C25 -4.4(4)
N6 Cu3 N5 C25 178.4(4)
O6 Cu3 N5 C36 173.8(3)
N6 Cu3 N5 C36 -3.4(3)
C33 C34 N6 C35 6.7(7)
C33 C34 N6 Cu3 -176.6(4)
C31 C35 N6 C34 -6.8(7)
C36 C35 N6 C34 177.1(4)
C31 C35 N6 Cu3 176.0(4)
C36 C35 N6 Cu3 -0.1(5)
N5 Cu3 N6 C34 -174.9(5)
Cl3 Cu3 N6 C34 5.3(5)
N5 Cu3 N6 C35 1.9(3)
Cl3 Cu3 N6 C35 -177.9(3)
